data_7249905
loop_
_publ_author_name
'Topi&#x107;, Edi'
'Sarjanovi&#x107;, Josipa'
'Musija, Danijela'
'Mandari&#x107;, Mirna'
'Hrenar, Tomica'
'Pisk, Jana'
'Vrdoljak, Vi&#x161;nja'

_publ_section_title
;
 High-valent oxovanadium metallosupramolecular species as catalysts for
 the oxidation of benzyl alcohol derivatives.
;
_journal_issue 5
_journal_name_full 'RSC advances'
_journal_page_first 3547
_journal_page_last 3561
_journal_paper_doi 10.1039/d4ra09073j
_journal_volume 15
_journal_year 2025
_chemical_formula_moiety 'C28.84 H23 N6 O8 V2, 1.507(C), 0.5[C2H6O]'
_chemical_formula_sum 'C31.34 H26 N6 O8.5 V2'
_chemical_formula_weight 724.60
_chemical_name_systematic '[N'-(2-oxobenzylidene)isonicotinoylhydrazonato](ethoxo)oxovanadium(v) ethanol solvate'
_space_group_crystal_system orthorhombic
_space_group_IT_number 73
_space_group_name_Hall '-I 2b 2c'
_space_group_name_H-M_alt 'I b c a'
_atom_sites_solution_hydrogens geom
_audit_creation_date 2024-02-05
_audit_creation_method
;
Olex2 1.5
(compiled 2023.08.24 svn.re1ec1418 for OlexSys, GUI svn.r6817)
;
_audit_update_record
;
2024-07-03 deposited with the CCDC.	2025-01-30 downloaded from the CCDC.
;
_cell_angle_alpha 90
_cell_angle_beta 90
_cell_angle_gamma 90
_cell_formula_units_Z 16
_cell_length_a 20.6605(9)
_cell_length_b 22.3137(8)
_cell_length_c 29.1125(15)
_cell_measurement_reflns_used 12733
_cell_measurement_temperature 293(2)
_cell_measurement_theta_max 77.4210
_cell_measurement_theta_min 3.0480
_cell_volume 13421.2(10)
_computing_cell_refinement 'CrysAlisPro 1.171.42.81a (Rigaku OD, 2023)'
_computing_data_collection 'CrysAlisPro 1.171.42.81a (Rigaku OD, 2023)'
_computing_data_reduction 'CrysAlisPro 1.171.42.81a (Rigaku OD, 2023)'
_computing_molecular_graphics 'Olex2 1.5 (Dolomanov et al., 2009)'
_computing_publication_material 'Olex2 1.5 (Dolomanov et al., 2009)'
_computing_structure_refinement 'SHELXL 2018/3 (Sheldrick, 2015)'
_computing_structure_solution 'SHELXT 2018/2 (Sheldrick, 2018)'
_diffrn_ambient_temperature 293(2)
_diffrn_detector_area_resol_mean 10.0000
_diffrn_detector_type HyPix
_diffrn_measured_fraction_theta_full 0.999
_diffrn_measured_fraction_theta_max 0.979
_diffrn_measurement_details
;
List of Runs (angles in degrees, time in seconds):

  # Type    Start    End  Width  t~exp~   \w     \q     \k     \f   Frames
#--------------------------------------------------------------------------
  1  \w   -105.00 -68.00   0.50    5.02    --  -47.97-133.00-118.00   74
  2  \w    -87.00 -35.00   0.50    5.02    --  -47.97 133.00 -50.00  104
  3  \w   -118.00 -69.00   0.50    5.02    --  -47.97-137.00  63.00   98
  4  \w    -93.00 -56.00   0.50    5.02    --  -47.97 137.00 126.00   74
  5  \w     47.00  73.00   0.50    5.02    --   47.97-137.00  63.00   52
  6  \w     40.00  72.00   0.50    5.02    --   47.97-133.00-118.00   64
  7  \w   -112.00 -87.00   0.50   20.07    --  -91.75-137.00  63.00   50
  8  \w    -88.00 -55.00   0.50   20.07    --  -91.75 137.00 126.00   66
  9  \w    -93.00 -68.00   0.50   20.07    --  -91.75-133.00-118.00   50
 10  \w   -146.00-111.00   0.50   20.07    --  -91.75-133.00-118.00   70
 11  \w     88.00 145.00   0.50   20.07    --  107.59 137.00 126.00  114
 12  \w     91.00 154.00   0.50   20.07    --  107.59 133.00 -50.00  126
 13  \w     86.00 118.00   0.50   20.07    --  107.59-137.00  63.00   64
 14  \w     84.00 117.00   0.50   20.07    --  107.59-133.00-118.00   66
 15  \w   -120.00 -88.00   0.50    5.02    --  -47.97 -77.00-180.00   64
 16  \w   -121.00 -96.00   0.50    5.02    --  -47.97 -77.00  30.00   50
 17  \w   -119.00 -89.00   0.50    5.02    --  -47.97 -77.00 120.00   60
 18  \w   -116.00 -87.00   0.50    5.02    --  -47.97-125.00  90.00   58
 19  \w    -24.00  15.00   0.50    5.02    --  -47.97  19.00  60.00   78
 20  \w   -121.00 -96.00   0.50    5.02    --  -47.97 -77.00 -90.00   50
 21  \w     89.00 121.00   0.50    5.02    --   47.97  77.00-150.00   64
 22  \w     89.00 115.00   0.50    5.02    --   47.97  77.00 120.00   52
 23  \w     90.00 116.00   0.50    5.02    --   47.97  77.00 150.00   52
 24  \w     88.00 113.00   0.50    5.02    --   47.97  77.00-180.00   50
 25  \w    -53.00 -26.00   0.50   20.07    --  -91.75  57.00 120.00   54
 26  \w   -151.00 -93.00   0.50   20.07    --  -91.75 -99.00-150.00  116
 27  \w   -140.00 -92.00   0.50   20.07    --  -91.75 -99.00  90.00   96
 28  \w    -85.00 -36.00   0.50   20.07    --  -91.75 125.00   0.00   98
 29  \w   -157.00 -98.00   0.50   20.07    --  -91.75 -57.00 -30.00  118
 30  \w   -133.00-102.00   0.50   20.07    --  -91.75 -99.00 120.00   62
 31  \w    -59.00 -33.00   0.50   20.07    --  -91.75  57.00 150.00   52
 32  \w   -159.00 -81.00   0.50   20.07    --  -91.75 -57.00 -60.00  156
 33  \w    -63.00 -20.00   0.50   20.07    --  -91.75  57.00 -90.00   86
 34  \w    -81.00 -56.00   0.50   20.07    --  -91.75 133.00 -50.00   50
 35  \w    -47.00 -21.00   0.50   20.07    --  -91.75  57.00 -30.00   52
 36  \w   -127.00 -86.00   0.50   20.07    --  -91.75-125.00 -60.00   82
 37  \w     82.00 111.00   0.50   20.07    --  107.59-125.00   0.00   58
 38  \w     43.00  99.00   0.50   20.07    --  107.59-125.00 -60.00  112
 39  \w     39.00 100.00   0.50   20.07    --  107.59 -99.00  90.00  122
 40  \w     36.00  62.00   0.50   20.07    --  107.59 -57.00-150.00   52
 41  \w     69.00 111.00   0.50   20.07    --  107.59-125.00  90.00   84
 42  \w     39.00  66.00   0.50   20.07    --  107.59 -57.00  90.00   54
 43  \w     39.00  64.00   0.50   20.07    --  107.59-125.00  90.00   50
 44  \w     95.00 165.00   0.50   20.07    --  107.59 125.00 -30.00  140
 45  \w     97.00 166.00   0.50   20.07    --  107.59  38.00 120.00  138
 46  \w     37.00  99.00   0.50   20.07    --  107.59 -99.00 -60.00  124
 47  \w     77.00 110.00   0.50   20.07    --  107.59-125.00 -90.00   66
 48  \w     56.00 109.00   0.50   20.07    --  107.59-112.00   0.73  106
 49  \w     40.00  65.00   0.50   20.07    --  107.59 -57.00 -60.00   50
 50  \w     35.00  60.00   0.50   20.07    --  107.59 -57.00 -90.00   50
 51  \w     51.00 108.00   0.50   20.07    --  107.59-125.00-180.00  114
 52  \w     35.00  66.00   0.50   20.07    --  107.59 -57.00 120.00   62
;
_diffrn_measurement_device 'four-circle diffractometer'
_diffrn_measurement_device_type 'XtaLAB Synergy, Dualflex, HyPix'
_diffrn_measurement_method '\w scans'
_diffrn_radiation_type CuK\a
_diffrn_radiation_wavelength 1.54184
_diffrn_reflns_av_R_equivalents 0.1228
_diffrn_reflns_av_unetI/netI 0.0466
_diffrn_reflns_Laue_measured_fraction_full 0.999
_diffrn_reflns_Laue_measured_fraction_max 0.979
_diffrn_reflns_limit_h_max 26
_diffrn_reflns_limit_h_min -24
_diffrn_reflns_limit_k_max 26
_diffrn_reflns_limit_k_min -28
_diffrn_reflns_limit_l_max 35
_diffrn_reflns_limit_l_min -35
_diffrn_reflns_number 86108
_diffrn_reflns_point_group_measured_fraction_full 0.999
_diffrn_reflns_point_group_measured_fraction_max 0.979
_diffrn_reflns_theta_full 67.684
_diffrn_reflns_theta_max 77.432
_diffrn_reflns_theta_min 3.962
_exptl_absorpt_coefficient_mu 5.181
_exptl_absorpt_correction_T_max 1.00000
_exptl_absorpt_correction_T_min 0.60310
_exptl_absorpt_correction_type multi-scan
_exptl_absorpt_process_details
;
CrysAlisPro 1.171.42.81a (Rigaku Oxford Diffraction, 2023)
Empirical absorption correction using spherical harmonics,
implemented in SCALE3 ABSPACK scaling algorithm.
;
_exptl_crystal_colour brown
_exptl_crystal_colour_primary brown
_exptl_crystal_density_diffrn 1.434
_exptl_crystal_description plate
_exptl_crystal_F_000 5921
_exptl_crystal_size_max 0.32
_exptl_crystal_size_mid 0.02
_exptl_crystal_size_min 0.02
_refine_diff_density_max 0.581
_refine_diff_density_min -0.413
_refine_diff_density_rms 0.053
_refine_ls_extinction_method none
_refine_ls_goodness_of_fit_ref 1.023
_refine_ls_hydrogen_treatment constr
_refine_ls_matrix_type full
_refine_ls_number_parameters 428
_refine_ls_number_reflns 6996
_refine_ls_number_restraints 0
_refine_ls_restrained_S_all 1.023
_refine_ls_R_factor_all 0.0949
_refine_ls_R_factor_gt 0.0577
_refine_ls_shift/su_max 0.007
_refine_ls_shift/su_mean 0.000
_refine_ls_structure_factor_coef Fsqd
_refine_ls_weighting_details 'w=1/[\s^2^(Fo^2^)+(0.0868P)^2^+7.4950P] where P=(Fo^2^+2Fc^2^)/3'
_refine_ls_weighting_scheme calc
_refine_ls_wR_factor_gt 0.1471
_refine_ls_wR_factor_ref 0.1696
_reflns_Friedel_coverage 0.000
_reflns_number_gt 4346
_reflns_number_total 6996
_reflns_threshold_expression 'I > 2\s(I)'
_cod_data_source_file d4ra09073j2.cif
_cod_data_source_block exp_5521
_cod_original_formula_sum 'C31.34 H26 N6 O8.50 V2'
_cod_database_code 7249905
_shelx_shelxl_version_number 2018/3
_shelx_space_group_comment
;
The symmetry employed for this shelxl refinement is uniquely defined
by the following loop, which should always be used as a source of
symmetry information in preference to the above space-group names.
They are only intended as comments.
;
_shelx_estimated_absorpt_t_max 0.903
_shelx_estimated_absorpt_t_min 0.288
_olex2_refinement_description
;
1. Fixed Uiso
 At 1.2 times of:
  All C(H) groups, All C(H,H) groups
 At 1.5 times of:
  All C(H,H,H) groups
2. Uiso/Uaniso restraints and constraints
O4A: within 2A with sigma of 0.04 and sigma for terminal atoms of 0.08 within 2A
3.a Secondary CH2 refined with riding coordinates:
 C14(H14A,H14B)
3.b Aromatic/amide H refined with riding coordinates:
 C7(H7), C3(H3), C4A(H4A), C4(H4), C3A(H3A), C6(H6), C5A(H5A), C6A(H6A),
 C13(H13), C10(H10), C5(H5), C7A(H7A), C12(H12), C11(H11), C13A(H13A),
 C10A(H10A), C12A(H12A), C11A(H11A)
3.c Idealised Me refined as rotating group:
 C15(H15A,H15B,H15C)
;
_smtbx_masks_special_details
;
A solvent mask was calculated and 228 electrons were 
found in a volume of 1888\%A^3^ in 1 void per unit cell. 
This is consistent with the presence of 
0.5[C2H6O] per Asymmetric Unit 
which account for 208 electrons 
per unit cell.
;
_smtbx_masks_void_probe_radius 1.2
_smtbx_masks_void_truncation_radius 1.2
_olex2_submission_special_instructions 'No special instructions were received'
_oxdiff_exptl_absorpt_empirical_details
;
Empirical correction (ABSPACK) includes:
- Absorption correction using spherical harmonics
- Frame scaling
- Detector area scaling
;

loop_
_space_group_symop_operation_xyz
'x, y, z'
'-x+1/2, -y, z+1/2'
'-x, y+1/2, -z+1/2'
'x+1/2, -y+1/2, -z'
'x+1/2, y+1/2, z+1/2'
'-x+1, -y+1/2, z+1'
'-x+1/2, y+1, -z+1'
'x+1, -y+1, -z+1/2'
'-x, -y, -z'
'x-1/2, y, -z-1/2'
'x, -y-1/2, z-1/2'
'-x-1/2, y-1/2, z'
'-x+1/2, -y+1/2, -z+1/2'
'x, y+1/2, -z'
'x+1/2, -y, z'
'-x, y, z+1/2'

loop_
_atom_site_label
_atom_site_type_symbol
_atom_site_fract_x
_atom_site_fract_y
_atom_site_fract_z
_atom_site_U_iso_or_equiv
_atom_site_adp_type
_atom_site_occupancy
_atom_site_site_symmetry_order
_atom_site_calc_flag
_atom_site_refinement_flags_posn
_atom_site_refinement_flags_adp
_atom_site_refinement_flags_occupancy
_atom_site_disorder_assembly
_atom_site_disorder_group
V1 V 0.40728(3) 0.59600(3) 0.46115(2) 0.05924(19) Uani 1 1 d . . . . .
V1A V 0.18433(4) 0.38352(3) 0.68796(3) 0.0813(3) Uani 1 1 d . . . . .
O003 O 0.35359(11) 0.54648(10) 0.50166(8) 0.0604(6) Uani 1 1 d . . . . .
O004 O 0.34193(12) 0.62285(11) 0.42774(9) 0.0664(6) Uani 1 1 d . . . . .
O1A O 0.15917(14) 0.33766(11) 0.63303(10) 0.0775(7) Uani 1 1 d . . . . .
O006 O 0.46974(12) 0.65415(11) 0.45097(9) 0.0699(7) Uani 1 1 d . . . . .
O007 O 0.43450(14) 0.54397(12) 0.42903(9) 0.0752(7) Uani 1 1 d . . . . .
N2 N 0.46750(14) 0.57340(11) 0.51788(10) 0.0573(7) Uani 1 1 d . . . . .
N3A N 0.12755(14) 0.17052(12) 0.51830(10) 0.0596(7) Uani 1 1 d . . . . .
N1 N 0.43839(15) 0.53905(12) 0.55245(10) 0.0614(7) Uani 1 1 d . . . . .
O2A O 0.24587(19) 0.41615(12) 0.72659(11) 0.0959(10) Uani 1 1 d . . . . .
N1A N 0.24223(17) 0.27196(13) 0.64719(11) 0.0696(8) Uani 1 1 d . . . . .
O3A O 0.14053(18) 0.34916(14) 0.72417(11) 0.1012(10) Uani 1 1 d . . . . .
O4A O 0.1357(2) 0.44519(14) 0.67205(12) 0.1085(12) Uani 1 1 d . . . . .
N2A N 0.25198(18) 0.31201(13) 0.68342(11) 0.0708(8) Uani 1 1 d . . . . .
N3 N 0.25845(18) 0.42823(13) 0.63157(11) 0.0701(8) Uani 1 1 d . . . . .
C1 C 0.37942(19) 0.52762(14) 0.54002(12) 0.0588(8) Uani 1 1 d . . . . .
C8 C 0.56463(17) 0.62140(15) 0.49111(12) 0.0602(8) Uani 1 1 d . . . . .
C2 C 0.33758(18) 0.49228(15) 0.57134(12) 0.0601(8) Uani 1 1 d . . . . .
C7 C 0.52871(19) 0.58500(15) 0.52281(13) 0.0633(9) Uani 1 1 d . . . . .
H7 H 0.550270 0.569004 0.548026 0.076 Uiso 1 1 calc R U . . .
C1A C 0.1924(2) 0.28929(16) 0.62413(14) 0.0669(10) Uani 1 1 d . . . . .
C9 C 0.53418(17) 0.65431(15) 0.45623(13) 0.0610(8) Uani 1 1 d . . . . .
C2A C 0.16996(18) 0.24995(15) 0.58593(12) 0.0619(9) Uani 1 1 d . . . . .
C3 C 0.27133(19) 0.49110(16) 0.56546(13) 0.0659(9) Uani 1 1 d . . . . .
H3 H 0.251987 0.511604 0.541267 0.079 Uiso 1 1 calc R U . . .
C4A C 0.0904(2) 0.21495(17) 0.53307(14) 0.0714(10) Uani 1 1 d . . . . .
H4A H 0.049499 0.219392 0.520160 0.086 Uiso 1 1 calc R U . . .
C4 C 0.2342(2) 0.45870(17) 0.59636(14) 0.0711(10) Uani 1 1 d . . . . .
H4 H 0.189622 0.458256 0.592179 0.085 Uiso 1 1 calc R U . . .
C3A C 0.1094(2) 0.25505(16) 0.56670(14) 0.0705(10) Uani 1 1 d . . . . .
H3A H 0.081402 0.285235 0.576247 0.085 Uiso 1 1 calc R U . . .
C6 C 0.3635(2) 0.45997(16) 0.60777(13) 0.0674(9) Uani 1 1 d . . . . .
H6 H 0.407921 0.459332 0.612835 0.081 Uiso 1 1 calc R U . . .
C5A C 0.18604(18) 0.16638(18) 0.53708(14) 0.0696(10) Uani 1 1 d . . . . .
H5A H 0.212864 0.135401 0.527371 0.083 Uiso 1 1 calc R U . . .
C6A C 0.20926(19) 0.20475(17) 0.56975(15) 0.0725(10) Uani 1 1 d . . . . .
H6A H 0.251153 0.200391 0.580944 0.087 Uiso 1 1 calc R U . . .
C13 C 0.63220(19) 0.62630(18) 0.49557(15) 0.0728(10) Uani 1 1 d . . . . .
H13 H 0.653249 0.604941 0.518578 0.087 Uiso 1 1 calc R U . . .
C10 C 0.57112(19) 0.69114(17) 0.42765(15) 0.0731(10) Uani 1 1 d . . . . .
H10 H 0.550910 0.713443 0.404785 0.088 Uiso 1 1 calc R U . . .
C5 C 0.3223(2) 0.42900(17) 0.63617(14) 0.0716(10) Uani 1 1 d . . . . .
H5 H 0.340289 0.407161 0.660184 0.086 Uiso 1 1 calc R U . . .
C8A C 0.3118(3) 0.33440(19) 0.75229(14) 0.0860(13) Uani 1 1 d . . . . .
C9A C 0.2866(3) 0.39238(19) 0.75791(16) 0.0856(13) Uani 1 1 d . . . . .
C7A C 0.2950(2) 0.29738(18) 0.71293(15) 0.0795(12) Uani 1 1 d . . . . .
H7A H 0.316723 0.261221 0.709020 0.095 Uiso 1 1 calc R U . . .
C12 C 0.6675(2) 0.6619(2) 0.46667(16) 0.0838(12) Uani 1 1 d . . . . .
H12 H 0.712276 0.664058 0.469743 0.101 Uiso 1 1 calc R U . . .
C14 C 0.3275(3) 0.6073(2) 0.38136(16) 0.0934(14) Uani 1 1 d . . . . .
H14A H 0.281212 0.610116 0.376295 0.112 Uiso 1 1 calc R U . . .
H14B H 0.340690 0.566304 0.375593 0.112 Uiso 1 1 calc R U . . .
C11 C 0.6367(2) 0.6947(2) 0.43299(17) 0.0816(12) Uani 1 1 d . . . . .
H11 H 0.660776 0.719405 0.413748 0.098 Uiso 1 1 calc R U . . .
C13A C 0.3553(3) 0.3127(2) 0.78439(17) 0.1088(18) Uani 1 1 d . . . . .
H13A H 0.372282 0.274329 0.781119 0.131 Uiso 1 1 calc R U . . .
C10A C 0.3053(3) 0.4268(2) 0.79458(18) 0.1088(19) Uani 1 1 d . . . . .
H10A H 0.288987 0.465354 0.798349 0.131 Uiso 1 1 calc R U . . .
C12A C 0.3735(4) 0.3475(3) 0.82092(17) 0.121(2) Uani 1 1 d . . . . .
H12A H 0.402760 0.333017 0.842525 0.145 Uiso 1 1 calc R U . . .
C11A C 0.3480(4) 0.4040(3) 0.8252(2) 0.129(3) Uani 1 1 d . . . . .
H11A H 0.360411 0.427416 0.850095 0.155 Uiso 1 1 calc R U . . .
C15 C 0.3616(4) 0.6479(3) 0.34923(19) 0.137(2) Uani 1 1 d . . . . .
H15A H 0.350127 0.637783 0.318226 0.206 Uiso 1 1 calc R U . . .
H15B H 0.407494 0.643605 0.353188 0.206 Uiso 1 1 calc R U . . .
H15C H 0.349282 0.688574 0.355426 0.206 Uiso 1 1 calc R U . . .
C14A C 0.0778(15) 0.4620(10) 0.6885(10) 0.212(16) Uani 0.84(6) 1 d . . . A -1
C15A C 0.0339(13) 0.4425(11) 0.6647(8) 0.251(12) Uani 0.97(6) 1 d . . . A 1
C16A C 0.0340(14) 0.5028(11) 0.6828(6) 0.209(14) Uani 0.53(4) 1 d . . . B 2

loop_
_atom_site_aniso_label
_atom_site_aniso_U_11
_atom_site_aniso_U_22
_atom_site_aniso_U_33
_atom_site_aniso_U_23
_atom_site_aniso_U_13
_atom_site_aniso_U_12
V1 0.0645(4) 0.0515(3) 0.0618(4) 0.0069(3) -0.0004(3) 0.0054(3)
V1A 0.1135(6) 0.0492(4) 0.0812(5) -0.0125(3) 0.0279(4) -0.0073(4)
O003 0.0667(14) 0.0509(12) 0.0635(14) 0.0011(10) -0.0046(11) -0.0016(11)
O004 0.0699(15) 0.0627(14) 0.0667(15) 0.0073(12) -0.0051(12) 0.0080(12)
O1A 0.0901(18) 0.0486(13) 0.0937(19) -0.0103(13) 0.0192(15) -0.0002(13)
O006 0.0653(16) 0.0631(15) 0.0814(17) 0.0207(12) 0.0044(12) 0.0059(12)
O007 0.0918(18) 0.0653(15) 0.0684(15) -0.0004(12) 0.0020(13) 0.0193(13)
N2 0.0642(18) 0.0416(14) 0.0661(17) 0.0054(12) 0.0015(14) 0.0025(12)
N3A 0.0663(18) 0.0463(15) 0.0664(17) 0.0007(13) 0.0000(14) -0.0022(13)
N1 0.0713(19) 0.0486(15) 0.0643(17) 0.0088(12) -0.0011(14) -0.0011(14)
O2A 0.152(3) 0.0518(15) 0.084(2) -0.0178(14) 0.019(2) -0.0210(17)
N1A 0.087(2) 0.0511(16) 0.0706(19) -0.0150(14) 0.0058(17) -0.0083(16)
O3A 0.130(3) 0.0740(18) 0.100(2) -0.0054(16) 0.047(2) -0.0103(18)
O4A 0.143(3) 0.0666(18) 0.116(3) -0.0126(17) 0.047(2) 0.0093(19)
N2A 0.096(2) 0.0473(15) 0.0692(19) -0.0123(14) 0.0148(18) -0.0192(15)
N3 0.093(2) 0.0478(16) 0.0697(19) -0.0024(14) 0.0112(17) -0.0116(15)
C1 0.075(2) 0.0413(16) 0.060(2) -0.0021(14) 0.0002(18) 0.0025(15)
C8 0.065(2) 0.0488(17) 0.067(2) -0.0032(15) 0.0041(17) -0.0001(16)
C2 0.074(2) 0.0448(17) 0.062(2) -0.0038(15) 0.0012(17) -0.0041(16)
C7 0.068(2) 0.0468(18) 0.075(2) 0.0027(15) -0.0043(18) 0.0075(16)
C1A 0.080(3) 0.0470(19) 0.074(2) -0.0056(16) 0.017(2) -0.0095(18)
C9 0.062(2) 0.0472(18) 0.074(2) 0.0005(15) 0.0066(17) 0.0035(15)
C2A 0.071(2) 0.0460(17) 0.069(2) -0.0044(15) 0.0109(18) -0.0054(16)
C3 0.077(2) 0.056(2) 0.065(2) 0.0000(16) 0.0025(18) -0.0037(17)
C4A 0.072(2) 0.054(2) 0.088(3) 0.0000(18) -0.006(2) 0.0086(17)
C4 0.079(3) 0.059(2) 0.075(2) -0.0027(18) 0.009(2) -0.0102(19)
C3A 0.082(3) 0.0474(18) 0.082(2) -0.0018(17) 0.005(2) 0.0084(17)
C6 0.082(2) 0.0518(19) 0.068(2) 0.0035(16) 0.0001(19) -0.0039(18)
C5A 0.061(2) 0.061(2) 0.087(3) -0.0168(19) 0.0040(19) 0.0028(17)
C6A 0.061(2) 0.063(2) 0.093(3) -0.021(2) 0.000(2) -0.0010(17)
C13 0.065(2) 0.069(2) 0.085(3) -0.009(2) -0.007(2) 0.0038(19)
C10 0.074(2) 0.063(2) 0.082(3) 0.0124(19) 0.011(2) 0.0009(19)
C5 0.093(3) 0.051(2) 0.071(2) 0.0067(17) 0.004(2) -0.0059(19)
C8A 0.136(4) 0.060(2) 0.062(2) -0.0048(18) 0.010(3) -0.036(2)
C9A 0.127(4) 0.063(2) 0.067(3) -0.008(2) 0.020(3) -0.029(2)
C7A 0.112(3) 0.054(2) 0.073(3) -0.0020(18) -0.002(2) -0.024(2)
C12 0.066(2) 0.088(3) 0.098(3) -0.011(3) 0.008(2) -0.011(2)
C14 0.103(3) 0.100(3) 0.077(3) -0.002(2) -0.018(3) 0.018(3)
C11 0.074(3) 0.072(3) 0.098(3) 0.002(2) 0.017(2) -0.010(2)
C13A 0.169(5) 0.077(3) 0.081(3) 0.008(2) -0.019(3) -0.037(3)
C10A 0.183(6) 0.074(3) 0.070(3) -0.017(2) 0.019(3) -0.037(3)
C12A 0.196(6) 0.093(4) 0.074(3) 0.000(3) -0.020(4) -0.050(4)
C11A 0.209(7) 0.102(5) 0.077(4) -0.019(3) 0.009(4) -0.064(5)
C15 0.215(7) 0.115(5) 0.082(3) 0.023(3) 0.012(4) 0.021(5)
C14A 0.20(2) 0.187(16) 0.25(2) 0.072(14) 0.144(17) 0.106(14)
C15A 0.164(13) 0.26(2) 0.32(2) 0.044(16) 0.004(15) 0.002(14)
C16A 0.32(3) 0.141(18) 0.165(16) 0.003(12) 0.020(15) 0.083(18)

loop_
_atom_type_symbol
_atom_type_description
_atom_type_scat_dispersion_real
_atom_type_scat_dispersion_imag
_atom_type_scat_source
C C 0.0181 0.0091 'International Tables Vol C Tables 4.2.6.8 and 6.1.1.4'
H H 0.0000 0.0000 'International Tables Vol C Tables 4.2.6.8 and 6.1.1.4'
N N 0.0311 0.0180 'International Tables Vol C Tables 4.2.6.8 and 6.1.1.4'
O O 0.0492 0.0322 'International Tables Vol C Tables 4.2.6.8 and 6.1.1.4'
V V 0.0687 2.1097 'International Tables Vol C Tables 4.2.6.8 and 6.1.1.4'

loop_
_geom_angle_atom_site_label_1
_geom_angle_atom_site_label_2
_geom_angle_atom_site_label_3
_geom_angle
_geom_angle_site_symmetry_1
_geom_angle_site_symmetry_3
_geom_angle_publ_flag
O003 V1 N2 74.36(10) . . ?
O003 V1 N3A 78.96(10) . 12_665 ?
O004 V1 O003 95.16(11) . . ?
O004 V1 O006 101.91(11) . . ?
O004 V1 N2 162.42(12) . . ?
O004 V1 N3A 85.40(11) . 12_665 ?
O006 V1 O003 152.21(11) . . ?
O006 V1 N2 83.28(11) . . ?
O006 V1 N3A 80.72(11) . 12_665 ?
O007 V1 O003 98.17(12) . . ?
O007 V1 O004 101.16(13) . . ?
O007 V1 O006 99.81(14) . . ?
O007 V1 N2 94.38(12) . . ?
O007 V1 N3A 173.11(12) . 12_665 ?
N2 V1 N3A 78.83(10) . 12_665 ?
O1A V1A N2A 74.50(12) . . ?
O1A V1A N3 80.37(11) . . ?
O2A V1A O1A 151.80(14) . . ?
O2A V1A N2A 83.17(14) . . ?
O2A V1A N3 79.49(13) . . ?
O3A V1A O1A 97.93(15) . . ?
O3A V1A O2A 100.28(17) . . ?
O3A V1A O4A 103.11(18) . . ?
O3A V1A N2A 93.07(15) . . ?
O3A V1A N3 174.63(15) . . ?
O4A V1A O1A 92.41(15) . . ?
O4A V1A O2A 104.11(17) . . ?
O4A V1A N2A 160.55(14) . . ?
O4A V1A N3 82.10(14) . . ?
N2A V1A N3 81.57(12) . . ?
C1 O003 V1 117.7(2) . . ?
C14 O004 V1 126.7(3) . . ?
C1A O1A V1A 116.9(3) . . ?
C9 O006 V1 132.5(2) . . ?
N1 N2 V1 115.9(2) . . ?
C7 N2 V1 127.4(2) . . ?
C7 N2 N1 116.6(3) . . ?
C4A N3A V1 123.8(3) . 12_655 ?
C4A N3A C5A 116.4(3) . . ?
C5A N3A V1 119.8(2) . 12_655 ?
C1 N1 N2 108.1(3) . . ?
C9A O2A V1A 133.3(3) . . ?
C1A N1A N2A 108.5(3) . . ?
C14A O4A V1A 129.2(6) . . ?
N1A N2A V1A 115.6(3) . . ?
C7A N2A V1A 127.4(3) . . ?
C7A N2A N1A 116.4(3) . . ?
C4 N3 V1A 119.3(3) . . ?
C5 N3 V1A 123.9(3) . . ?
C5 N3 C4 116.5(3) . . ?
O003 C1 C2 117.3(3) . . ?
N1 C1 O003 124.0(3) . . ?
N1 C1 C2 118.7(3) . . ?
C9 C8 C7 122.0(3) . . ?
C9 C8 C13 118.1(3) . . ?
C13 C8 C7 119.8(3) . . ?
C3 C2 C1 120.8(3) . . ?
C3 C2 C6 117.8(3) . . ?
C6 C2 C1 121.4(3) . . ?
N2 C7 C8 123.0(3) . . ?
N2 C7 H7 118.5 . . ?
C8 C7 H7 118.5 . . ?
O1A C1A C2A 118.1(4) . . ?
N1A C1A O1A 124.4(4) . . ?
N1A C1A C2A 117.4(3) . . ?
O006 C9 C8 121.8(3) . . ?
O006 C9 C10 118.5(3) . . ?
C10 C9 C8 119.6(3) . . ?
C3A C2A C1A 122.6(3) . . ?
C3A C2A C6A 117.2(3) . . ?
C6A C2A C1A 120.2(4) . . ?
C2 C3 H3 120.7 . . ?
C2 C3 C4 118.6(4) . . ?
C4 C3 H3 120.7 . . ?
N3A C4A H4A 118.3 . . ?
N3A C4A C3A 123.3(4) . . ?
C3A C4A H4A 118.3 . . ?
N3 C4 C3 124.1(4) . . ?
N3 C4 H4 118.0 . . ?
C3 C4 H4 118.0 . . ?
C2A C3A C4A 119.5(3) . . ?
C2A C3A H3A 120.2 . . ?
C4A C3A H3A 120.2 . . ?
C2 C6 H6 120.6 . . ?
C5 C6 C2 118.8(4) . . ?
C5 C6 H6 120.6 . . ?
N3A C5A H5A 117.9 . . ?
N3A C5A C6A 124.2(3) . . ?
C6A C5A H5A 117.9 . . ?
C2A C6A H6A 120.3 . . ?
C5A C6A C2A 119.3(4) . . ?
C5A C6A H6A 120.3 . . ?
C8 C13 H13 119.4 . . ?
C12 C13 C8 121.2(4) . . ?
C12 C13 H13 119.4 . . ?
C9 C10 H10 119.7 . . ?
C11 C10 C9 120.6(4) . . ?
C11 C10 H10 119.7 . . ?
N3 C5 C6 124.2(4) . . ?
N3 C5 H5 117.9 . . ?
C6 C5 H5 117.9 . . ?
C9A C8A C7A 121.8(5) . . ?
C13A C8A C9A 119.0(4) . . ?
C13A C8A C7A 119.2(5) . . ?
O2A C9A C8A 121.0(4) . . ?
O2A C9A C10A 118.8(5) . . ?
C10A C9A C8A 120.2(5) . . ?
N2A C7A C8A 123.3(4) . . ?
N2A C7A H7A 118.3 . . ?
C8A C7A H7A 118.3 . . ?
C13 C12 H12 120.0 . . ?
C13 C12 C11 119.9(4) . . ?
C11 C12 H12 120.0 . . ?
O004 C14 H14A 109.5 . . ?
O004 C14 H14B 109.5 . . ?
O004 C14 C15 110.6(5) . . ?
H14A C14 H14B 108.1 . . ?
C15 C14 H14A 109.5 . . ?
C15 C14 H14B 109.5 . . ?
C10 C11 C12 120.5(4) . . ?
C10 C11 H11 119.7 . . ?
C12 C11 H11 119.7 . . ?
C8A C13A H13A 119.9 . . ?
C12A C13A C8A 120.3(6) . . ?
C12A C13A H13A 119.9 . . ?
C9A C10A H10A 120.5 . . ?
C11A C10A C9A 119.0(6) . . ?
C11A C10A H10A 120.5 . . ?
C13A C12A H12A 120.5 . . ?
C13A C12A C11A 119.1(6) . . ?
C11A C12A H12A 120.5 . . ?
C10A C11A C12A 122.5(5) . . ?
C10A C11A H11A 118.8 . . ?
C12A C11A H11A 118.8 . . ?
C14 C15 H15A 109.5 . . ?
C14 C15 H15B 109.5 . . ?
C14 C15 H15C 109.5 . . ?
H15A C15 H15B 109.5 . . ?
H15A C15 H15C 109.5 . . ?
H15B C15 H15C 109.5 . . ?
C15A C14A O4A 111(3) . . ?

loop_
_geom_bond_atom_site_label_1
_geom_bond_atom_site_label_2
_geom_bond_distance
_geom_bond_site_symmetry_2
_geom_bond_publ_flag
V1 O003 1.960(2) . ?
V1 O004 1.769(2) . ?
V1 O006 1.854(3) . ?
V1 O007 1.593(3) . ?
V1 N2 2.129(3) . ?
V1 N3A 2.460(3) 12_665 ?
V1A O1A 1.968(3) . ?
V1A O2A 1.847(4) . ?
V1A O3A 1.587(3) . ?
V1A O4A 1.765(4) . ?
V1A N2A 2.125(4) . ?
V1A N3 2.457(3) . ?
O003 C1 1.308(4) . ?
O004 C14 1.425(5) . ?
O1A C1A 1.306(5) . ?
O006 C9 1.340(4) . ?
N2 N1 1.401(4) . ?
N2 C7 1.299(5) . ?
N3A C4A 1.326(5) . ?
N3A C5A 1.330(5) . ?
N1 C1 1.296(5) . ?
O2A C9A 1.349(6) . ?
N1A N2A 1.397(4) . ?
N1A C1A 1.288(5) . ?
O4A C14A 1.342(15) . ?
N2A C7A 1.279(5) . ?
N3 C4 1.328(5) . ?
N3 C5 1.325(5) . ?
C1 C2 1.483(5) . ?
C8 C7 1.436(5) . ?
C8 C9 1.402(5) . ?
C8 C13 1.406(5) . ?
C2 C3 1.380(5) . ?
C2 C6 1.390(5) . ?
C7 H7 0.9300 . ?
C1A C2A 1.491(5) . ?
C9 C10 1.397(5) . ?
C2A C3A 1.376(6) . ?
C2A C6A 1.378(5) . ?
C3 H3 0.9300 . ?
C3 C4 1.385(5) . ?
C4A H4A 0.9300 . ?
C4A C3A 1.383(5) . ?
C4 H4 0.9300 . ?
C3A H3A 0.9300 . ?
C6 H6 0.9300 . ?
C6 C5 1.373(5) . ?
C5A H5A 0.9300 . ?
C5A C6A 1.366(5) . ?
C6A H6A 0.9300 . ?
C13 H13 0.9300 . ?
C13 C12 1.369(6) . ?
C10 H10 0.9300 . ?
C10 C11 1.366(6) . ?
C5 H5 0.9300 . ?
C8A C9A 1.404(7) . ?
C8A C7A 1.454(6) . ?
C8A C13A 1.385(7) . ?
C9A C10A 1.372(6) . ?
C7A H7A 0.9300 . ?
C12 H12 0.9300 . ?
C12 C11 1.379(6) . ?
C14 H14A 0.9700 . ?
C14 H14B 0.9700 . ?
C14 C15 1.479(8) . ?
C11 H11 0.9300 . ?
C13A H13A 0.9300 . ?
C13A C12A 1.369(7) . ?
C10A H10A 0.9300 . ?
C10A C11A 1.353(9) . ?
C12A H12A 0.9300 . ?
C12A C11A 1.372(10) . ?
C11A H11A 0.9300 . ?
C15 H15A 0.9600 . ?
C15 H15B 0.9600 . ?
C15 H15C 0.9600 . ?
C14A C15A 1.22(3) . ?

loop_
_geom_torsion_atom_site_label_1
_geom_torsion_atom_site_label_2
_geom_torsion_atom_site_label_3
_geom_torsion_atom_site_label_4
_geom_torsion
_geom_torsion_site_symmetry_1
_geom_torsion_site_symmetry_2
_geom_torsion_site_symmetry_3
_geom_torsion_site_symmetry_4
_geom_torsion_publ_flag
V1 O003 C1 N1 -0.9(4) . . . . ?
V1 O003 C1 C2 177.5(2) . . . . ?
V1 O004 C14 C15 -88.6(5) . . . . ?
V1 O006 C9 C8 -33.0(5) . . . . ?
V1 O006 C9 C10 150.8(3) . . . . ?
V1 N2 N1 C1 1.8(3) . . . . ?
V1 N2 C7 C8 6.4(5) . . . . ?
V1 N3A C4A C3A 177.0(3) 12_655 . . . ?
V1 N3A C5A C6A -178.6(3) 12_655 . . . ?
V1A O1A C1A N1A -4.1(5) . . . . ?
V1A O1A C1A C2A 173.2(2) . . . . ?
V1A O2A C9A C8A 31.5(6) . . . . ?
V1A O2A C9A C10A -151.2(4) . . . . ?
V1A O4A C14A C15A -95(2) . . . . ?
V1A N2A C7A C8A -10.4(6) . . . . ?
V1A N3 C4 C3 172.7(3) . . . . ?
V1A N3 C5 C6 -171.9(3) . . . . ?
O003 V1 O004 C14 -109.1(3) . . . . ?
O003 V1 O006 C9 72.7(4) . . . . ?
O003 C1 C2 C3 -14.4(5) . . . . ?
O003 C1 C2 C6 166.4(3) . . . . ?
O004 V1 O006 C9 -160.7(3) . . . . ?
O1A V1A O2A C9A -73.9(5) . . . . ?
O1A V1A O4A C14A 103(2) . . . . ?
O1A C1A C2A C3A -14.5(5) . . . . ?
O1A C1A C2A C6A 168.2(3) . . . . ?
O006 V1 O004 C14 92.9(4) . . . . ?
O006 C9 C10 C11 177.3(4) . . . . ?
O007 V1 O004 C14 -9.7(4) . . . . ?
O007 V1 O006 C9 -56.9(3) . . . . ?
N2 V1 O004 C14 -161.4(4) . . . . ?
N2 V1 O006 C9 36.4(3) . . . . ?
N2 N1 C1 O003 -0.6(4) . . . . ?
N2 N1 C1 C2 -179.1(3) . . . . ?
N3A V1 O004 C14 172.4(3) 12_665 . . . ?
N3A V1 O006 C9 116.1(3) 12_665 . . . ?
N3A C4A C3A C2A 0.8(6) . . . . ?
N3A C5A C6A C2A 2.1(6) . . . . ?
N1 N2 C7 C8 -177.7(3) . . . . ?
N1 C1 C2 C3 164.2(3) . . . . ?
N1 C1 C2 C6 -15.0(5) . . . . ?
O2A V1A O4A C14A -100(2) . . . . ?
O2A C9A C10A C11A -177.7(5) . . . . ?
N1A N2A C7A C8A 179.1(3) . . . . ?
N1A C1A C2A C3A 163.1(4) . . . . ?
N1A C1A C2A C6A -14.2(5) . . . . ?
O3A V1A O2A C9A 55.5(4) . . . . ?
O3A V1A O4A C14A 4(2) . . . . ?
O4A V1A O2A C9A 162.0(4) . . . . ?
N2A V1A O2A C9A -36.4(4) . . . . ?
N2A V1A O4A C14A 150(2) . . . . ?
N2A N1A C1A O1A 2.3(5) . . . . ?
N2A N1A C1A C2A -175.1(3) . . . . ?
N3 V1A O2A C9A -119.0(4) . . . . ?
N3 V1A O4A C14A -177(2) . . . . ?
C1 C2 C3 C4 -178.3(3) . . . . ?
C1 C2 C6 C5 178.8(3) . . . . ?
C8 C9 C10 C11 0.9(6) . . . . ?
C8 C13 C12 C11 1.2(6) . . . . ?
C2 C3 C4 N3 -0.2(6) . . . . ?
C2 C6 C5 N3 -0.8(6) . . . . ?
C7 N2 N1 C1 -174.6(3) . . . . ?
C7 C8 C9 O006 0.9(5) . . . . ?
C7 C8 C9 C10 177.1(3) . . . . ?
C7 C8 C13 C12 -178.2(4) . . . . ?
C1A N1A N2A V1A 0.5(4) . . . . ?
C1A N1A N2A C7A 172.1(3) . . . . ?
C1A C2A C3A C4A -176.5(3) . . . . ?
C1A C2A C6A C5A 175.2(4) . . . . ?
C9 C8 C7 N2 9.6(5) . . . . ?
C9 C8 C13 C12 -0.3(6) . . . . ?
C9 C10 C11 C12 0.0(7) . . . . ?
C3 C2 C6 C5 -0.5(5) . . . . ?
C4A N3A C5A C6A -0.4(6) . . . . ?
C4 N3 C5 C6 1.5(6) . . . . ?
C3A C2A C6A C5A -2.2(6) . . . . ?
C6 C2 C3 C4 0.9(5) . . . . ?
C5A N3A C4A C3A -1.1(6) . . . . ?
C6A C2A C3A C4A 0.9(6) . . . . ?
C13 C8 C7 N2 -172.5(3) . . . . ?
C13 C8 C9 O006 -177.0(3) . . . . ?
C13 C8 C9 C10 -0.8(5) . . . . ?
C13 C12 C11 C10 -1.1(7) . . . . ?
C5 N3 C4 C3 -1.0(5) . . . . ?
C8A C9A C10A C11A -0.4(8) . . . . ?
C8A C13A C12A C11A 0.0(9) . . . . ?
C9A C8A C7A N2A -7.2(7) . . . . ?
C9A C8A C13A C12A -0.1(8) . . . . ?
C9A C10A C11A C12A 0.2(9) . . . . ?
C7A C8A C9A O2A -0.3(7) . . . . ?
C7A C8A C9A C10A -177.6(4) . . . . ?
C7A C8A C13A C12A 177.8(5) . . . . ?
C13A C8A C9A O2A 177.6(4) . . . . ?
C13A C8A C9A C10A 0.3(7) . . . . ?
C13A C8A C7A N2A 174.9(4) . . . . ?
C13A C12A C11A C10A -0.1(10) . . . . ?

loop_
_smtbx_masks_void_nr
_smtbx_masks_void_average_x
_smtbx_masks_void_average_y
_smtbx_masks_void_average_z
_smtbx_masks_void_volume
_smtbx_masks_void_count_electrons
_smtbx_masks_void_content
1 0.000 -0.860 0.250 472.1 57.2 '2 C2H6O'
2 0.000 -0.842 0.750 472.1 50.4 '2 C2H6O'
3 0.500 -0.966 0.250 472.1 50.4 '2 C2H6O'
4 0.500 -0.870 0.750 472.1 57.2 '2 C2H6O'
